data_4084235
loop_
_publ_author_name
'Bernhammer, Jan C.'
'Singh, Harvenjit'
'Huynh, Han Vinh'

_publ_section_title
;
 Amine-Functionalized Indazolin-3-ylidene Complexes of Palladium(II) by
 Postmodification of a Single Precursor
;
_journal_issue 16
_journal_name_full Organometallics
_journal_page_first 4295
_journal_paper_doi 10.1021/om5006275
_journal_volume 33
_journal_year 2014
_chemical_formula_sum 'C27 H50 Br2 N4 Pd'
_chemical_formula_weight 696.93
_chemical_name_systematic
; 
 ? 
;
_space_group_crystal_system monoclinic
_space_group_IT_number 14
_space_group_name_Hall '-P 2yn'
_space_group_name_H-M_alt 'P 1 21/n 1'
_symmetry_space_group_name_Hall '-P 2yn'
_symmetry_space_group_name_H-M 'P 1 21/n 1'
_atom_sites_solution_hydrogens mixed
_audit_creation_method SHELXL-2013
_cell_angle_alpha 90
_cell_angle_beta 96.238(6)
_cell_angle_gamma 90
_cell_formula_units_Z 4
_cell_length_a 9.813(3)
_cell_length_b 13.609(4)
_cell_length_c 23.352(6)
_cell_measurement_reflns_used 1000
_cell_measurement_temperature 100(2)
_cell_measurement_theta_max 27.53
_cell_measurement_theta_min 2.79
_cell_volume 3100.1(15)
_computing_cell_refinement 'Bruker SMART'
_computing_data_collection 'Bruker SMART'
_computing_data_reduction 'Bruker SAINT'
_computing_molecular_graphics 'Bruker SHELXTL'
_computing_publication_material 'Bruker SHELXTL'
_computing_structure_refinement 'SHELXL-2013 (Sheldrick, 2013)'
_computing_structure_solution 'Bruker SHELXTL'
_diffrn_ambient_temperature 100(2)
_diffrn_measured_fraction_theta_full 1.000
_diffrn_measured_fraction_theta_max 0.999
_diffrn_measurement_device_type 'CCD area detector'
_diffrn_measurement_method 'phi and omega scans'
_diffrn_radiation_type MoK\a
_diffrn_radiation_wavelength 0.71073
_diffrn_reflns_av_R_equivalents 0.0426
_diffrn_reflns_av_unetI/netI 0.0501
_diffrn_reflns_Laue_measured_fraction_full 1.000
_diffrn_reflns_Laue_measured_fraction_max 0.999
_diffrn_reflns_limit_h_max 11
_diffrn_reflns_limit_h_min -12
_diffrn_reflns_limit_k_max 17
_diffrn_reflns_limit_k_min -15
_diffrn_reflns_limit_l_max 30
_diffrn_reflns_limit_l_min -30
_diffrn_reflns_number 20993
_diffrn_reflns_point_group_measured_fraction_full 1.000
_diffrn_reflns_point_group_measured_fraction_max 0.999
_diffrn_reflns_theta_full 25.242
_diffrn_reflns_theta_max 27.494
_diffrn_reflns_theta_min 1.735
_exptl_absorpt_coefficient_mu 3.197
_exptl_absorpt_correction_T_max 0.7456
_exptl_absorpt_correction_T_min 0.5023
_exptl_absorpt_correction_type multi-scan
_exptl_absorpt_process_details 'Sadabs, (Sheldrick 2012)'
_exptl_crystal_colour COLOURLESS
_exptl_crystal_density_diffrn 1.493
_exptl_crystal_density_meas ?
_exptl_crystal_density_method 'Not Measured'
_exptl_crystal_description ROD
_exptl_crystal_F_000 1424
_exptl_crystal_size_max 0.560
_exptl_crystal_size_mid 0.120
_exptl_crystal_size_min 0.100
_refine_diff_density_max 1.332
_refine_diff_density_min -1.075
_refine_diff_density_rms 0.126
_refine_ls_extinction_method none
_refine_ls_goodness_of_fit_ref 1.064
_refine_ls_hydrogen_treatment mixed
_refine_ls_matrix_type full
_refine_ls_number_parameters 319
_refine_ls_number_reflns 7116
_refine_ls_number_restraints 2
_refine_ls_restrained_S_all 1.064
_refine_ls_R_factor_all 0.0717
_refine_ls_R_factor_gt 0.0437
_refine_ls_shift/su_max 0.001
_refine_ls_shift/su_mean 0.000
_refine_ls_structure_factor_coef Fsqd
_refine_ls_weighting_details 'w=1/[\s^2^(Fo^2^)+(0.0560P)^2^+1.3991P] where P=(Fo^2^+2Fc^2^)/3'
_refine_ls_weighting_scheme calc
_refine_ls_wR_factor_gt 0.1064
_refine_ls_wR_factor_ref 0.1156
_reflns_Friedel_coverage 0.000
_reflns_number_gt 4912
_reflns_number_total 7116
_reflns_threshold_expression 'I > 2\s(I)'
_cod_data_source_file om5006275_si_002.cif
_cod_data_source_block E122
_cod_depositor_comments
;
The following automatic conversions were performed:

'_exptl_absorpt_correction_type' value 'Multi-scan' changed to
'multi-scan' according to
/usr/data/users/saulius/crontab/automatic-downloads/rss-feeds/ACS/lib/dictionaries/cif_core.dic
dictionary named 'cif_core.dic' version 2.4.2 from 2011-04-26.

Automatic conversion script
Id: cif_fix_values 2281 2013-09-26 08:29:07Z andrius 

 Adding full bibliography for 4084233--4084235.cif.

The following automatic conversions were performed:

'_exptl_crystal_density_meas' value 'Not Measured' was changed to '?'
- the value is perceived as not measured.

Automatic conversion script
Id: cif_fix_values 3008 2015-01-20 13:52:24Z robertas 
;
_cod_original_cell_volume 3100.1(14)
_cod_database_code 4084235
_shelx_space_group_comment
; 
The symmetry employed for this shelxl refinement is uniquely defined 
by the following loop, which should always be used as a source of 
symmetry information in preference to the above space-group names. 
They are only intended as comments. 
;
_shelx_estimated_absorpt_t_min 0.268
_shelx_estimated_absorpt_t_max 0.740
_shelxl_version_number 2013-4

loop_
_space_group_symop_operation_xyz
'x, y, z'
'-x+1/2, y+1/2, -z+1/2'
'-x, -y, -z'
'x-1/2, -y-1/2, z-1/2'

loop_
_atom_site_label
_atom_site_type_symbol
_atom_site_fract_x
_atom_site_fract_y
_atom_site_fract_z
_atom_site_U_iso_or_equiv
_atom_site_adp_type
_atom_site_occupancy
_atom_site_site_symmetry_order
_atom_site_calc_flag
_atom_site_refinement_flags_posn
_atom_site_refinement_flags_adp
Pd1 Pd 0.79383(3) 0.26567(2) 0.04867(2) 0.01140(9) Uani 1 1 d . .
Br1 Br 0.96894(4) 0.26256(3) -0.01708(2) 0.02187(12) Uani 1 1 d . .
Br2 Br 0.61488(4) 0.26501(3) 0.11323(2) 0.02442(12) Uani 1 1 d . .
N1 N 0.7484(3) 0.0532(2) 0.03641(12) 0.0107(6) Uani 1 1 d . .
N2 N 0.6936(3) -0.0201(2) 0.00009(13) 0.0149(7) Uani 1 1 d . .
N3 N 1.0181(3) -0.0591(2) 0.18436(14) 0.0167(7) Uani 1 1 d . .
N4 N 0.8728(3) 0.3992(2) 0.08811(14) 0.0171(7) Uani 1 1 d D .
H4N H 0.837(3) 0.409(3) 0.1201(8) 0.020 Uiso 1 1 d D U
C1 C 0.7253(3) 0.1424(3) 0.01284(15) 0.0121(7) Uani 1 1 d . .
C2 C 0.6517(4) 0.1251(3) -0.04178(15) 0.0128(7) Uani 1 1 d . .
C3 C 0.6005(4) 0.1888(3) -0.08630(16) 0.0180(8) Uani 1 1 d . .
H3 H 0.6131 0.2579 -0.0830 0.022 Uiso 1 1 calc R U
C4 C 0.5314(4) 0.1474(3) -0.13493(17) 0.0206(9) Uani 1 1 d . .
H4 H 0.4963 0.1887 -0.1659 0.025 Uiso 1 1 calc R U
C5 C 0.5117(4) 0.0452(3) -0.13962(17) 0.0210(9) Uani 1 1 d . .
H5 H 0.4623 0.0194 -0.1735 0.025 Uiso 1 1 calc R U
C6 C 0.5614(4) -0.0182(3) -0.09703(17) 0.0186(8) Uani 1 1 d . .
H6 H 0.5478 -0.0872 -0.1006 0.022 Uiso 1 1 calc R U
C7 C 0.6330(4) 0.0233(3) -0.04795(16) 0.0143(8) Uani 1 1 d . .
C8 C 0.6977(4) -0.1234(2) 0.01553(17) 0.0185(8) Uani 1 1 d . .
H8A H 0.6448 -0.1614 -0.0149 0.028 Uiso 1 1 calc R U
H8B H 0.6581 -0.1324 0.0519 0.028 Uiso 1 1 calc R U
H8C H 0.7930 -0.1462 0.0199 0.028 Uiso 1 1 calc R U
C9 C 0.8276(4) 0.0310(3) 0.09129(15) 0.0149(8) Uani 1 1 d . .
H9A H 0.7893 -0.0285 0.1080 0.018 Uiso 1 1 calc R U
H9B H 0.8186 0.0862 0.1182 0.018 Uiso 1 1 calc R U
C10 C 0.9784(4) 0.0141(3) 0.08562(16) 0.0177(8) Uani 1 1 d . .
H10A H 1.0122 0.0659 0.0609 0.021 Uiso 1 1 calc R U
H10B H 0.9903 -0.0502 0.0671 0.021 Uiso 1 1 calc R U
C11 C 1.0613(4) 0.0161(3) 0.14440(17) 0.0194(9) Uani 1 1 d . .
H11A H 1.1592 0.0058 0.1395 0.023 Uiso 1 1 calc R U
H11B H 1.0525 0.0819 0.1617 0.023 Uiso 1 1 calc R U
C12 C 1.0828(4) -0.1539(3) 0.17488(18) 0.0220(9) Uani 1 1 d . .
H12A H 1.1785 -0.1527 0.1934 0.026 Uiso 1 1 calc R U
H12B H 1.0859 -0.1635 0.1330 0.026 Uiso 1 1 calc R U
C13 C 1.0086(5) -0.2401(3) 0.1985(2) 0.0285(10) Uani 1 1 d . .
H13 H 1.0031 -0.2290 0.2405 0.034 Uiso 1 1 calc R U
C14 C 0.8641(5) -0.2500(3) 0.1683(2) 0.0341(11) Uani 1 1 d . .
H14A H 0.8137 -0.1887 0.1726 0.051 Uiso 1 1 calc R U
H14B H 0.8171 -0.3042 0.1856 0.051 Uiso 1 1 calc R U
H14C H 0.8682 -0.2634 0.1273 0.051 Uiso 1 1 calc R U
C15 C 1.0906(6) -0.3343(3) 0.1912(2) 0.0471(14) Uani 1 1 d . .
H15A H 1.0950 -0.3468 0.1501 0.071 Uiso 1 1 calc R U
H15B H 1.0455 -0.3897 0.2082 0.071 Uiso 1 1 calc R U
H15C H 1.1836 -0.3266 0.2106 0.071 Uiso 1 1 calc R U
C16 C 1.0483(4) -0.0265(3) 0.24420(17) 0.0217(9) Uani 1 1 d . .
H16A H 1.1375 0.0082 0.2483 0.026 Uiso 1 1 calc R U
H16B H 1.0574 -0.0850 0.2695 0.026 Uiso 1 1 calc R U
C17 C 0.9402(5) 0.0412(3) 0.26459(17) 0.0258(10) Uani 1 1 d . .
H17 H 0.9278 0.0990 0.2381 0.031 Uiso 1 1 calc R U
C18 C 0.8041(5) -0.0129(3) 0.2638(2) 0.0314(11) Uani 1 1 d . .
H18A H 0.7753 -0.0365 0.2247 0.047 Uiso 1 1 calc R U
H18B H 0.7345 0.0319 0.2759 0.047 Uiso 1 1 calc R U
H18C H 0.8149 -0.0689 0.2903 0.047 Uiso 1 1 calc R U
C19 C 0.9869(6) 0.0775(4) 0.3251(2) 0.0445(13) Uani 1 1 d . .
H19A H 0.9961 0.0215 0.3516 0.067 Uiso 1 1 calc R U
H19B H 0.9191 0.1237 0.3373 0.067 Uiso 1 1 calc R U
H19C H 1.0756 0.1106 0.3254 0.067 Uiso 1 1 calc R U
C20 C 0.8408(5) 0.4944(3) 0.0602(2) 0.0403(13) Uani 1 1 d D .
H20A H 0.9093 0.5060 0.0328 0.048 Uiso 1 1 calc R U
H20B H 0.8552 0.5458 0.0903 0.048 Uiso 1 1 calc R U
C21 C 0.7039(4) 0.5103(3) 0.02887(19) 0.0234(9) Uani 1 1 d . .
H21 H 0.6356 0.4795 0.0522 0.028 Uiso 1 1 calc R U
C22 C 0.6846(5) 0.4655(4) -0.0287(2) 0.0417(13) Uani 1 1 d . .
H22A H 0.7536 0.4913 -0.0521 0.063 Uiso 1 1 calc R U
H22B H 0.5928 0.4814 -0.0472 0.063 Uiso 1 1 calc R U
H22C H 0.6945 0.3941 -0.0252 0.063 Uiso 1 1 calc R U
C23 C 0.6707(5) 0.6196(3) 0.0242(2) 0.0371(12) Uani 1 1 d . .
H23A H 0.7426 0.6535 0.0059 0.056 Uiso 1 1 calc R U
H23B H 0.6657 0.6467 0.0628 0.056 Uiso 1 1 calc R U
H23C H 0.5823 0.6287 0.0009 0.056 Uiso 1 1 calc R U
C24 C 1.0168(5) 0.3922(3) 0.1112(2) 0.0391(12) Uani 1 1 d D .
H24A H 1.0418 0.4524 0.1337 0.047 Uiso 1 1 calc R U
H24B H 1.0731 0.3907 0.0785 0.047 Uiso 1 1 calc R U
C25 C 1.0537(4) 0.3041(3) 0.14901(19) 0.0263(10) Uani 1 1 d . .
H25 H 1.0096 0.2450 0.1294 0.032 Uiso 1 1 calc R U
C26 C 1.0080(7) 0.3102(4) 0.2068(2) 0.0648(19) Uani 1 1 d . .
H26A H 1.0419 0.3713 0.2255 0.097 Uiso 1 1 calc R U
H26B H 1.0440 0.2539 0.2299 0.097 Uiso 1 1 calc R U
H26C H 0.9076 0.3094 0.2036 0.097 Uiso 1 1 calc R U
C27 C 1.2088(6) 0.2919(4) 0.1508(3) 0.0563(16) Uani 1 1 d . .
H27A H 1.2544 0.3517 0.1664 0.085 Uiso 1 1 calc R U
H27B H 1.2330 0.2803 0.1117 0.085 Uiso 1 1 calc R U
H27C H 1.2386 0.2358 0.1754 0.085 Uiso 1 1 calc R U

loop_
_atom_site_aniso_label
_atom_site_aniso_U_11
_atom_site_aniso_U_22
_atom_site_aniso_U_33
_atom_site_aniso_U_23
_atom_site_aniso_U_13
_atom_site_aniso_U_12
Pd1 0.01142(14) 0.00679(15) 0.01563(15) -0.00151(11) -0.00013(11) -0.00241(11)
Br1 0.0171(2) 0.0195(2) 0.0303(2) -0.00677(17) 0.00811(17) -0.00443(16)
Br2 0.0286(2) 0.0161(2) 0.0310(3) -0.00677(17) 0.01458(19) -0.00877(17)
N1 0.0097(15) 0.0087(15) 0.0130(15) -0.0013(12) -0.0024(12) -0.0003(12)
N2 0.0204(17) 0.0058(15) 0.0176(17) -0.0020(12) -0.0019(13) -0.0025(12)
N3 0.0187(17) 0.0104(16) 0.0198(17) -0.0011(13) -0.0025(14) 0.0010(13)
N4 0.0176(17) 0.0083(16) 0.0239(18) -0.0015(14) -0.0043(14) -0.0054(13)
C1 0.0058(16) 0.0120(18) 0.0184(19) 0.0014(15) 0.0010(14) 0.0031(14)
C2 0.0123(17) 0.0101(18) 0.0156(19) -0.0019(14) -0.0002(15) -0.0048(14)
C3 0.019(2) 0.013(2) 0.022(2) 0.0030(16) -0.0006(16) -0.0047(15)
C4 0.0167(19) 0.025(2) 0.019(2) 0.0072(17) -0.0015(16) -0.0023(17)
C5 0.014(2) 0.030(2) 0.018(2) -0.0064(17) -0.0034(16) -0.0058(17)
C6 0.0144(19) 0.016(2) 0.025(2) -0.0053(16) 0.0005(16) -0.0044(16)
C7 0.0120(18) 0.0134(19) 0.0179(19) -0.0005(15) 0.0035(15) -0.0018(15)
C8 0.022(2) 0.0045(18) 0.029(2) 0.0000(15) 0.0005(17) -0.0008(15)
C9 0.018(2) 0.0131(19) 0.0127(18) 0.0018(14) 0.0002(15) -0.0005(15)
C10 0.0165(19) 0.015(2) 0.021(2) 0.0010(16) -0.0023(16) 0.0003(15)
C11 0.017(2) 0.017(2) 0.023(2) 0.0003(16) -0.0022(17) -0.0023(16)
C12 0.024(2) 0.018(2) 0.024(2) -0.0007(17) -0.0025(18) 0.0052(17)
C13 0.041(3) 0.011(2) 0.032(3) -0.0016(18) -0.005(2) 0.0026(18)
C14 0.038(3) 0.022(2) 0.040(3) 0.000(2) -0.003(2) -0.011(2)
C15 0.065(4) 0.017(2) 0.054(3) -0.004(2) -0.014(3) 0.014(2)
C16 0.027(2) 0.013(2) 0.022(2) -0.0015(16) -0.0087(17) -0.0005(17)
C17 0.039(3) 0.017(2) 0.020(2) -0.0008(17) -0.0038(19) 0.0061(19)
C18 0.031(2) 0.031(3) 0.033(3) -0.005(2) 0.006(2) 0.003(2)
C19 0.054(3) 0.041(3) 0.036(3) -0.015(2) -0.008(3) 0.005(3)
C20 0.040(3) 0.013(2) 0.062(4) -0.001(2) -0.022(3) 0.000(2)
C21 0.021(2) 0.015(2) 0.033(2) 0.0068(18) -0.0015(19) -0.0023(17)
C22 0.042(3) 0.028(3) 0.054(3) 0.000(2) -0.003(3) 0.005(2)
C23 0.037(3) 0.028(3) 0.045(3) 0.003(2) -0.004(2) 0.010(2)
C24 0.029(3) 0.024(3) 0.061(3) -0.009(2) -0.012(2) -0.002(2)
C25 0.033(2) 0.012(2) 0.031(2) -0.0070(18) -0.0103(19) -0.0039(18)
C26 0.109(6) 0.041(4) 0.046(4) -0.006(3) 0.016(4) -0.015(4)
C27 0.042(3) 0.046(4) 0.079(4) 0.002(3) -0.005(3) -0.005(3)

loop_
_atom_type_symbol
_atom_type_description
_atom_type_scat_dispersion_real
_atom_type_scat_dispersion_imag
_atom_type_scat_source
C C 0.0033 0.0016 'International Tables Vol C Tables 4.2.6.8 and 6.1.1.4'
H H 0.0000 0.0000 'International Tables Vol C Tables 4.2.6.8 and 6.1.1.4'
N N 0.0061 0.0033 'International Tables Vol C Tables 4.2.6.8 and 6.1.1.4'
Br Br -0.2901 2.4595 'International Tables Vol C Tables 4.2.6.8 and 6.1.1.4'
Pd Pd -0.9988 1.0072 'International Tables Vol C Tables 4.2.6.8 and 6.1.1.4'

loop_
_geom_angle_atom_site_label_1
_geom_angle_atom_site_label_2
_geom_angle_atom_site_label_3
_geom_angle
C1 Pd1 N4 178.86(13)
C1 Pd1 Br1 87.05(10)
N4 Pd1 Br1 92.23(9)
C1 Pd1 Br2 91.38(10)
N4 Pd1 Br2 89.34(9)
Br1 Pd1 Br2 178.414(19)
C1 N1 N2 111.4(3)
C1 N1 C9 126.7(3)
N2 N1 C9 121.8(3)
C7 N2 N1 107.6(3)
C7 N2 C8 129.0(3)
N1 N2 C8 123.3(3)
C16 N3 C12 111.4(3)
C16 N3 C11 110.5(3)
C12 N3 C11 110.8(3)
C24 N4 C20 111.9(3)
C24 N4 Pd1 113.2(3)
C20 N4 Pd1 120.5(3)
C24 N4 H4N 98.9(17)
C20 N4 H4N 99.6(17)
Pd1 N4 H4N 110(3)
N1 C1 C2 105.4(3)
N1 C1 Pd1 124.4(3)
C2 C1 Pd1 130.1(3)
C7 C2 C3 120.1(3)
C7 C2 C1 107.7(3)
C3 C2 C1 132.2(3)
C4 C3 C2 117.5(4)
C4 C3 H3 121.2
C2 C3 H3 121.2
C3 C4 C5 121.3(4)
C3 C4 H4 119.4
C5 C4 H4 119.4
C6 C5 C4 122.2(4)
C6 C5 H5 118.9
C4 C5 H5 118.9
C5 C6 C7 116.7(4)
C5 C6 H6 121.6
C7 C6 H6 121.6
N2 C7 C6 130.0(3)
N2 C7 C2 107.8(3)
C6 C7 C2 122.1(4)
N2 C8 H8A 109.5
N2 C8 H8B 109.5
H8A C8 H8B 109.5
N2 C8 H8C 109.5
H8A C8 H8C 109.5
H8B C8 H8C 109.5
N1 C9 C10 112.8(3)
N1 C9 H9A 109.0
C10 C9 H9A 109.0
N1 C9 H9B 109.0
C10 C9 H9B 109.0
H9A C9 H9B 107.8
C9 C10 C11 110.5(3)
C9 C10 H10A 109.6
C11 C10 H10A 109.6
C9 C10 H10B 109.6
C11 C10 H10B 109.6
H10A C10 H10B 108.1
N3 C11 C10 113.4(3)
N3 C11 H11A 108.9
C10 C11 H11A 108.9
N3 C11 H11B 108.9
C10 C11 H11B 108.9
H11A C11 H11B 107.7
N3 C12 C13 113.1(3)
N3 C12 H12A 108.9
C13 C12 H12A 108.9
N3 C12 H12B 108.9
C13 C12 H12B 108.9
H12A C12 H12B 107.8
C12 C13 C14 111.2(4)
C12 C13 C15 109.2(4)
C14 C13 C15 110.4(4)
C12 C13 H13 108.7
C14 C13 H13 108.7
C15 C13 H13 108.7
C13 C14 H14A 109.5
C13 C14 H14B 109.5
H14A C14 H14B 109.5
C13 C14 H14C 109.5
H14A C14 H14C 109.5
H14B C14 H14C 109.5
C13 C15 H15A 109.5
C13 C15 H15B 109.5
H15A C15 H15B 109.5
C13 C15 H15C 109.5
H15A C15 H15C 109.5
H15B C15 H15C 109.5
N3 C16 C17 114.0(3)
N3 C16 H16A 108.8
C17 C16 H16A 108.8
N3 C16 H16B 108.8
C17 C16 H16B 108.8
H16A C16 H16B 107.7
C19 C17 C16 109.8(4)
C19 C17 C18 110.1(4)
C16 C17 C18 110.1(3)
C19 C17 H17 108.9
C16 C17 H17 108.9
C18 C17 H17 108.9
C17 C18 H18A 109.5
C17 C18 H18B 109.5
H18A C18 H18B 109.5
C17 C18 H18C 109.5
H18A C18 H18C 109.5
H18B C18 H18C 109.5
C17 C19 H19A 109.5
C17 C19 H19B 109.5
H19A C19 H19B 109.5
C17 C19 H19C 109.5
H19A C19 H19C 109.5
H19B C19 H19C 109.5
N4 C20 C21 119.2(4)
N4 C20 H20A 107.5
C21 C20 H20A 107.5
N4 C20 H20B 107.5
C21 C20 H20B 107.5
H20A C20 H20B 107.0
C22 C21 C20 114.4(4)
C22 C21 C23 109.5(4)
C20 C21 C23 110.8(3)
C22 C21 H21 107.3
C20 C21 H21 107.3
C23 C21 H21 107.3
C21 C22 H22A 109.5
C21 C22 H22B 109.5
H22A C22 H22B 109.5
C21 C22 H22C 109.5
H22A C22 H22C 109.5
H22B C22 H22C 109.5
C21 C23 H23A 109.5
C21 C23 H23B 109.5
H23A C23 H23B 109.5
C21 C23 H23C 109.5
H23A C23 H23C 109.5
H23B C23 H23C 109.5
N4 C24 C25 115.4(4)
N4 C24 H24A 108.4
C25 C24 H24A 108.4
N4 C24 H24B 108.4
C25 C24 H24B 108.4
H24A C24 H24B 107.5
C26 C25 C24 114.5(4)
C26 C25 C27 112.6(5)
C24 C25 C27 106.1(4)
C26 C25 H25 107.8
C24 C25 H25 107.8
C27 C25 H25 107.8
C25 C26 H26A 109.5
C25 C26 H26B 109.5
H26A C26 H26B 109.5
C25 C26 H26C 109.5
H26A C26 H26C 109.5
H26B C26 H26C 109.5
C25 C27 H27A 109.5
C25 C27 H27B 109.5
H27A C27 H27B 109.5
C25 C27 H27C 109.5
H27A C27 H27C 109.5
H27B C27 H27C 109.5

loop_
_geom_bond_atom_site_label_1
_geom_bond_atom_site_label_2
_geom_bond_distance
Pd1 C1 1.961(4)
Pd1 N4 2.144(3)
Pd1 Br1 2.4260(7)
Pd1 Br2 2.4354(7)
N1 C1 1.343(4)
N1 N2 1.379(4)
N1 C9 1.457(4)
N2 C7 1.347(5)
N2 C8 1.452(4)
N3 C16 1.465(5)
N3 C12 1.466(5)
N3 C11 1.478(5)
N4 C24 1.459(5)
N4 C20 1.469(5)
N4 H4N 0.867(18)
C1 C2 1.415(5)
C2 C7 1.403(5)
C2 C3 1.404(5)
C3 C4 1.378(5)
C3 H3 0.9500
C4 C5 1.407(5)
C4 H4 0.9500
C5 C6 1.366(5)
C5 H5 0.9500
C6 C7 1.397(5)
C6 H6 0.9500
C8 H8A 0.9800
C8 H8B 0.9800
C8 H8C 0.9800
C9 C10 1.517(5)
C9 H9A 0.9900
C9 H9B 0.9900
C10 C11 1.518(5)
C10 H10A 0.9900
C10 H10B 0.9900
C11 H11A 0.9900
C11 H11B 0.9900
C12 C13 1.514(6)
C12 H12A 0.9900
C12 H12B 0.9900
C13 C14 1.519(6)
C13 C15 1.533(6)
C13 H13 1.0000
C14 H14A 0.9800
C14 H14B 0.9800
C14 H14C 0.9800
C15 H15A 0.9800
C15 H15B 0.9800
C15 H15C 0.9800
C16 C17 1.520(6)
C16 H16A 0.9900
C16 H16B 0.9900
C17 C19 1.520(6)
C17 C18 1.524(6)
C17 H17 1.0000
C18 H18A 0.9800
C18 H18B 0.9800
C18 H18C 0.9800
C19 H19A 0.9800
C19 H19B 0.9800
C19 H19C 0.9800
C20 C21 1.475(6)
C20 H20A 0.9900
C20 H20B 0.9900
C21 C22 1.469(6)
C21 C23 1.524(6)
C21 H21 1.0000
C22 H22A 0.9800
C22 H22B 0.9800
C22 H22C 0.9800
C23 H23A 0.9800
C23 H23B 0.9800
C23 H23C 0.9800
C24 C25 1.510(6)
C24 H24A 0.9900
C24 H24B 0.9900
C25 C26 1.471(7)
C25 C27 1.527(7)
C25 H25 1.0000
C26 H26A 0.9800
C26 H26B 0.9800
C26 H26C 0.9800
C27 H27A 0.9800
C27 H27B 0.9800
C27 H27C 0.9800
